data_7041198
loop_
_publ_author_name
'Hashimoto, Takumi'
'Fukumoto, Kanako'
'Le, Ngoc Ha-Thu'
'Matsuoka, Tatsuya'
'Kawamorita, Soichiro'
'Komiya, Naruyoshi'
'Naota, Takeshi'

_publ_section_title
;
 Dynamic neighbouring participation of nitrogen lone pairs on the
 chromogenic behaviour of trans-bis(salicylaldiminato)Pt(ii) coordination
 platforms.
;
_journal_issue 48
_journal_name_full 'Dalton transactions (Cambridge, England : 2003)'
_journal_page_first 19257
_journal_page_last 19268
_journal_paper_doi 10.1039/c6dt04005e
_journal_volume 45
_journal_year 2016
_chemical_formula_moiety 'C18 H22 N4 O2 Pt'
_chemical_formula_sum 'C18 H22 N4 O2 Pt'
_chemical_formula_weight 521.49
_space_group_crystal_system orthorhombic
_space_group_IT_number 61
_space_group_name_Hall '-P 2ac 2ab'
_space_group_name_H-M_alt 'P b c a'
_symmetry_space_group_name_Hall '-P 2ac 2ab'
_symmetry_space_group_name_H-M 'P b c a'
_atom_sites_solution_hydrogens geom
_atom_sites_solution_primary direct
_atom_sites_solution_secondary difmap
_audit_update_record
;
2016-06-16 deposited with the CCDC.
2016-11-14 downloaded from the CCDC.
;
_cell_angle_alpha 90.0000
_cell_angle_beta 90.0000
_cell_angle_gamma 90.0000
_cell_formula_units_Z 4
_cell_length_a 12.3758
_cell_length_b 8.6130
_cell_length_c 16.9067
_cell_measurement_reflns_used 2665
_cell_measurement_temperature 113
_cell_measurement_theta_max 27.46
_cell_measurement_theta_min 4.05
_cell_volume 1802.132
_computing_cell_refinement CrystalClear
_computing_data_collection 'CrystalClear (Rigaku, ????)'
_computing_data_reduction CrystalClear
_computing_molecular_graphics 'CrystalStructure 4.1'
_computing_publication_material 'CrystalStructure 4.1 (Rigaku, 2014)'
_computing_structure_refinement 'SHELXL2013 (Sheldrick, 2008)'
_computing_structure_solution 'SIR92 (Altomare, et al., 1994)'
_diffrn_ambient_temperature 113
_diffrn_detector_area_resol_mean 14.629
_diffrn_measured_fraction_theta_full 0.994
_diffrn_measured_fraction_theta_max 0.992
_diffrn_measurement_device_type 'Rigaku Mercury70'
_diffrn_measurement_method \w
_diffrn_radiation_type 'Mo K\a'
_diffrn_radiation_wavelength 0.71075
_diffrn_reflns_av_R_equivalents 0.0561
_diffrn_reflns_Laue_measured_fraction_full 0.994
_diffrn_reflns_Laue_measured_fraction_max 0.992
_diffrn_reflns_limit_h_max 16
_diffrn_reflns_limit_h_min -16
_diffrn_reflns_limit_k_max 10
_diffrn_reflns_limit_k_min -10
_diffrn_reflns_limit_l_max 21
_diffrn_reflns_limit_l_min -18
_diffrn_reflns_number 12615
_diffrn_reflns_point_group_measured_fraction_full 0.994
_diffrn_reflns_point_group_measured_fraction_max 0.992
_diffrn_reflns_theta_full 25.242
_diffrn_reflns_theta_max 27.466
_diffrn_reflns_theta_min 4.055
_diffrn_standards_number 0
_exptl_absorpt_coefficient_mu 7.774
_exptl_absorpt_correction_T_max 0.733
_exptl_absorpt_correction_T_min 0.199
_exptl_absorpt_correction_type numerical
_exptl_absorpt_process_details 'NUMABS (Rigaku, 1999)'
_exptl_crystal_colour orange
_exptl_crystal_density_diffrn 1.922
_exptl_crystal_density_method 'not measured'
_exptl_crystal_description block
_exptl_crystal_F_000 1008.00
_exptl_crystal_size_max 0.300
_exptl_crystal_size_mid 0.300
_exptl_crystal_size_min 0.040
_refine_diff_density_max 2.17
_refine_diff_density_min -1.85
_refine_ls_extinction_method none
_refine_ls_goodness_of_fit_ref 1.253
_refine_ls_hydrogen_treatment noref
_refine_ls_number_parameters 115
_refine_ls_number_reflns 2044
_refine_ls_number_restraints 1
_refine_ls_R_factor_all 0.0870
_refine_ls_R_factor_gt 0.0646
_refine_ls_shift/su_max 0.000
_refine_ls_structure_factor_coef Fsqd
_refine_ls_weighting_details 'w = 1/[\s^2^(Fo^2^)+(0.0843P)^2^+5.9141P] where P=(Fo^2^+2Fc^2^)/3'
_refine_ls_weighting_scheme calc
_refine_ls_wR_factor_gt 0.1833
_refine_ls_wR_factor_ref 0.2098
_reflns_number_gt 1305
_reflns_number_total 2044
_reflns_threshold_expression F^2^>2.0\s(F^2^)
_cod_data_source_file c6dt04005e2.cif
_cod_data_source_block CCD87
_cod_depositor_comments 'Adding full bibliography for 7041196--7041202.cif.'
_cod_original_cell_volume 1802.1319
_cod_database_code 7041198
_shelxl_res_file
;
TITL CCD87
CELL  0.71075 12.37580 8.61300 16.90670 90.000 90.000 90.000
ZERR  4 0.00000 0.00000 0.00000 0.000 0.000 0.000
LATT 1
SYMM .50-X, .50+Y,    +Z
SYMM    +X, .50-Y, .50+Z
SYMM .50-X,    -Y, .50+Z
SFAC C H N O PT
UNIT 72 88 16 8 4
L.S. 30
FMAP 2
PLAN -25
WPDB -2
HTAB
LIST 4
TEMP -160.0
ACTA
SIZE 0.300 0.300 0.040
DFIX 1.44 0.005 N1 N2
WGHT    0.084300    5.914101
FVAR       0.78786
PT1   5   10.500000   10.000000   10.500000    10.50000    0.02775    0.03037 =
         0.02786    0.00072    0.00171    0.00126
O1    4    0.600980   -0.026235    0.589394    11.00000    0.06393    0.09933 =
         0.06352    0.00482   -0.00798    0.00065
N1    3    0.439210    0.198955    0.544699    11.00000    0.06673    0.07208 =
         0.04241   -0.01592    0.01662   -0.01117
N2    3    0.363581    0.301716    0.505717    11.00000    0.07276    0.08491 =
         0.08668    0.00968   -0.01549    0.04072
C1    1    0.542585    0.198900    0.666335    11.00000    0.03376    0.05503 =
         0.06315    0.01471   -0.00123    0.00881
C2    1    0.605354    0.065476    0.655645    11.00000    0.06394    0.10213 =
         0.03315    0.01962   -0.00860   -0.00836
C3    1    0.681209    0.022006    0.710569    11.00000    0.06838    0.10193 =
         0.05214   -0.01383    0.00317   -0.00360
C4    1    0.694683    0.101958    0.776755    11.00000    0.06099    0.10521 =
         0.07871    0.00408    0.01192   -0.02300
C5    1    0.633210    0.234233    0.794058    11.00000    0.06614    0.11400 =
         0.04915   -0.02411    0.00319    0.00156
C6    1    0.559674    0.279962    0.741791    11.00000    0.06118    0.09715 =
         0.07960   -0.02869    0.01810   -0.00041
C7    1    0.466872    0.252846    0.611262    11.00000    0.04123    0.08649 =
         0.06554    0.01100    0.01113   -0.00561
C8    1    0.406520    0.368629    0.434967    11.00000    0.09071    0.07899 =
         0.08888    0.02508   -0.01111    0.01379
C9    1    0.256980    0.234273    0.498743    11.00000    0.03679    0.07662 =
         0.05271    0.01981    0.00849    0.02566
AFIX   1
H3    2   10.724780    9.932726   10.701130    11.00000   10.08689
AFIX   1
H4    2   10.748180   10.069550   10.813601    11.00000   10.09559
AFIX   1
H5    2   10.642690   10.288730   10.842190    11.00000   10.08989
AFIX   1
H6    2   10.516920   10.368904   10.752520    11.00000   10.09449
AFIX   1
H7    2   10.430735   10.346930   10.626081    11.00000   10.07610
AFIX   1
H8A   2   10.478466   10.412486   10.445640    11.00000   10.10319
AFIX   1
H8B   2   10.413950   10.287466   10.393944    11.00000   10.10319
AFIX   1
H8C   2   10.359221   10.450809   10.414680    11.00000   10.10319
AFIX   1
H9A   2   10.235330   10.193030   10.550406    11.00000   10.06580
AFIX   1
H9B   2   10.205040   10.311690   10.481020    11.00000   10.06580
AFIX   1
H9C   2   10.259780   10.148354   10.460290    11.00000   10.06580
AFIX   0
HKLF 4
 
REM  CCD87
REM R1 =  0.0646 for    1305 Fo > 4sig(Fo)  and  0.0870 for all    2044 data
REM    115 parameters refined using      1 restraints
 
END  
     
WGHT      0.0844      5.9330 

REM Instructions for potential hydrogen bonds
EQIV $1 -x+1, -y, -z+1
HTAB C8 O1_$1
EQIV $2 x-1/2, -y+1/2, -z+1
HTAB C9 O1_$2
HTAB C9 O1_$1

REM Highest difference peak  2.173,  deepest hole -1.849,  1-sigma level  0.227
Q1    1   0.3955 -0.0011  0.5915  11.00000  0.05    2.17
Q2    1   0.1388  0.1961  0.5004  11.00000  0.05    1.50
Q3    1   0.8154 -0.0021  0.7870  11.00000  0.05    1.40
Q4    1   0.4377  0.2080  0.4499  11.00000  0.05    1.18
Q5    1   0.5651  0.2086  0.4472  11.00000  0.05    1.14
Q6    1   0.4961  0.1550  0.5164  11.00000  0.05    1.08
Q7    1   0.5673  0.2101  0.5521  11.00000  0.05    1.03
Q8    1   0.5002  0.1531  0.4845  11.00000  0.05    0.96
Q9    1   0.6001  0.0457  0.5254  11.00000  0.05    0.95
Q10   1   0.5167  0.2571  0.3836  11.00000  0.05    0.93
Q11   1   0.6053  0.4376  0.8427  11.00000  0.05    0.88
Q12   1   0.5359  0.2617  0.6109  11.00000  0.05    0.87
Q13   1   0.4013  0.0518  0.4746  11.00000  0.05    0.87
Q14   1   0.4012  0.0480  0.5264  11.00000  0.05    0.86
Q15   1   0.6038 -0.0711  0.6546  11.00000  0.05    0.85
Q16   1   0.3981  0.0637  0.6580  11.00000  0.05    0.81
Q17   1   0.5011  0.1006  0.5666  11.00000  0.05    0.81
Q18   1   0.8046 -0.1068  0.7219  11.00000  0.05    0.78
Q19   1   0.5996  0.0446  0.4741  11.00000  0.05    0.78
Q20   1   0.5112  0.0949  0.4344  11.00000  0.05    0.73
Q21   1   0.8080  0.1026  0.7223  11.00000  0.05    0.70
Q22   1   0.6910 -0.1034  0.7758  11.00000  0.05    0.68
Q23   1   0.6422  0.2637  0.7071  11.00000  0.05    0.65
Q24   1   0.5017  0.1448  0.5995  11.00000  0.05    0.64
Q25   1   0.4499  0.2518  0.7508  11.00000  0.05    0.63
;

loop_
_symmetry_equiv_pos_site_id
_space_group_symop_operation_xyz
1 +X,+Y,+Z
2 1/2-X,1/2+Y,+Z
3 +X,1/2-Y,1/2+Z
4 1/2-X,-Y,1/2+Z
5 -X,-Y,-Z
6 1/2+X,1/2-Y,-Z
7 -X,1/2+Y,1/2-Z
8 1/2+X,+Y,1/2-Z

loop_
_atom_site_label
_atom_site_type_symbol
_atom_site_fract_x
_atom_site_fract_y
_atom_site_fract_z
_atom_site_U_iso_or_equiv
_atom_site_adp_type
_atom_site_occupancy
_atom_site_site_symmetry_multiplicity
_atom_site_calc_flag
Pt1 Pt 0.5 0.0 0.5 0.0287(3) Uani 1 4 d
O1 O 0.6010(6) -0.0262(8) 0.5894(4) 0.076(2) Uani 1 8 d
N1 N 0.4392(6) 0.1989(8) 0.5447(4) 0.060(2) Uani 1 8 d
N2 N 0.3636(8) 0.3017(11) 0.5057(5) 0.081(3) Uani 1 8 d
C1 C 0.5426(7) 0.1989(11) 0.6663(6) 0.051(2) Uani 1 8 d
C2 C 0.6054(9) 0.0655(14) 0.6556(5) 0.066(3) Uani 1 8 d
C3 C 0.6812(10) 0.0220(13) 0.7106(7) 0.074(3) Uani 1 8 d
C4 C 0.6947(9) 0.1020(15) 0.7768(7) 0.082(3) Uani 1 8 d
C5 C 0.6332(9) 0.2342(14) 0.7941(6) 0.076(3) Uani 1 8 d
C6 C 0.5597(10) 0.2800(14) 0.7418(7) 0.079(3) Uani 1 8 d
C7 C 0.4669(8) 0.2529(13) 0.6113(7) 0.064(3) Uani 1 8 d
C8 C 0.4065(10) 0.3686(13) 0.4350(7) 0.086(4) Uani 1 8 d
C9 C 0.2570(7) 0.2343(12) 0.4987(4) 0.055(4) Uani 1 8 d
H3 H 0.72478 -0.06727 0.70113 0.0869 Uiso 1 8 calc
H4 H 0.74818 0.06955 0.8136 0.0956 Uiso 1 8 calc
H5 H 0.64269 0.28873 0.84219 0.0899 Uiso 1 8 calc
H6 H 0.51692 0.3689 0.75252 0.0945 Uiso 1 8 calc
H7 H 0.43073 0.34693 0.62608 0.0761 Uiso 1 8 calc
H8A H 0.47847 0.41249 0.44564 0.1032 Uiso 1 8 calc
H8B H 0.41395 0.28747 0.39394 0.1032 Uiso 1 8 calc
H8C H 0.35922 0.45081 0.41468 0.1032 Uiso 1 8 calc
H9A H 0.23533 0.19303 0.55041 0.0658 Uiso 1 8 calc
H9B H 0.20504 0.31169 0.48102 0.0658 Uiso 1 8 calc
H9C H 0.25978 0.14835 0.46029 0.0658 Uiso 1 8 calc

loop_
_atom_site_aniso_label
_atom_site_aniso_U_11
_atom_site_aniso_U_22
_atom_site_aniso_U_33
_atom_site_aniso_U_12
_atom_site_aniso_U_13
_atom_site_aniso_U_23
Pt1 0.0278(4) 0.0304(4) 0.0279(4) 0.00126(15) 0.00171(14) 0.00072(16)
O1 0.064(5) 0.099(5) 0.064(5) 0.001(4) -0.008(4) 0.005(4)
N1 0.067(5) 0.072(5) 0.042(4) -0.011(5) 0.017(4) -0.016(4)
N2 0.073(7) 0.085(7) 0.087(7) 0.041(6) -0.015(5) 0.010(5)
C1 0.034(4) 0.055(5) 0.063(6) 0.009(4) -0.001(4) 0.015(5)
C2 0.064(6) 0.102(8) 0.033(5) -0.008(7) -0.009(5) 0.020(6)
C3 0.068(8) 0.102(9) 0.052(6) -0.004(6) 0.003(6) -0.014(6)
C4 0.061(7) 0.105(9) 0.079(8) -0.023(7) 0.012(6) 0.004(7)
C5 0.066(7) 0.114(9) 0.049(6) 0.002(7) 0.003(6) -0.024(6)
C6 0.061(7) 0.097(8) 0.080(8) -0.000(6) 0.018(6) -0.029(7)
C7 0.041(5) 0.086(7) 0.066(7) -0.006(6) 0.011(5) 0.011(6)
C8 0.091(9) 0.079(8) 0.089(8) 0.014(7) -0.011(7) 0.025(6)
C9 0.037(7) 0.077(10) 0.053(9) 0.026(7) 0.008(4) 0.020(4)

loop_
_atom_type_symbol
_atom_type_description
_atom_type_scat_dispersion_real
_atom_type_scat_dispersion_imag
_atom_type_scat_source
C C 0.0033 0.0016
;
International Tables for Crystallography
(Vol. C, Tables 4.2.6.8 and 6.1.1.4)
;
H H 0.0000 0.0000
;
International Tables for Crystallography
(Vol. C, Table 6.1.1.4)
;
N N 0.0061 0.0033
;
International Tables for Crystallography
(Vol. C, Tables 4.2.6.8 and 6.1.1.4)
;
O O 0.0106 0.0060
;
International Tables for Crystallography
(Vol. C, Tables 4.2.6.8 and 6.1.1.4)
;
Pt Pt -1.7033 8.3905
;
International Tables for Crystallography
(Vol. C, Tables 4.2.6.8 and 6.1.1.4)
;

loop_
_geom_angle_atom_site_label_1
_geom_angle_atom_site_label_2
_geom_angle_atom_site_label_3
_geom_angle
_geom_angle_publ_flag
_geom_angle_site_symmetry_1
_geom_angle_site_symmetry_3
O1 Pt1 O1 180.0(4) yes . 5_656
O1 Pt1 N1 92.7(3) yes . .
O1 Pt1 N1 87.3(3) yes . 5_656
O1 Pt1 N1 87.3(3) yes 5_656 .
O1 Pt1 N1 92.7(3) yes 5_656 5_656
N1 Pt1 N1 180.0(4) yes . 5_656
Pt1 O1 C2 125.7(7) yes . .
Pt1 N1 N2 126.2(6) yes . .
Pt1 N1 C7 123.0(7) yes . .
N2 N1 C7 110.8(8) yes . .
N1 N2 C8 112.8(9) yes . .
N1 N2 C9 112.4(8) yes . .
C8 N2 C9 115.6(8) yes . .
C2 C1 C6 115.0(9) yes . .
C2 C1 C7 123.9(9) yes . .
C6 C1 C7 121.1(9) yes . .
O1 C2 C1 123.8(9) yes . .
O1 C2 C3 115.0(10) yes . .
C1 C2 C3 121.1(9) yes . .
C2 C3 C4 121.1(11) yes . .
C3 C4 C5 122.1(11) yes . .
C4 C5 C6 118.3(11) yes . .
C1 C6 C5 122.4(11) yes . .
N1 C7 C1 130.6(10) yes . .
C2 C3 H3 119.6(11) no . .
C4 C3 H3 119.3(12) no . .
C3 C4 H4 119.2(12) no . .
C5 C4 H4 118.7(11) no . .
C4 C5 H5 121.0(11) no . .
C6 C5 H5 120.6(12) no . .
C1 C6 H6 118.0(11) no . .
C5 C6 H6 119.6(12) no . .
N1 C7 H7 114.6(10) no . .
C1 C7 H7 114.8(10) no . .
N2 C8 H8A 109.7(11) no . .
N2 C8 H8B 109.7(10) no . .
N2 C8 H8C 111.2(11) no . .
H8A C8 H8B 108.4(12) no . .
H8A C8 H8C 109.1(11) no . .
H8B C8 H8C 108.7(12) no . .
N2 C9 H9A 108.8(7) no . .
N2 C9 H9B 110.6(9) no . .
N2 C9 H9C 108.9(8) no . .
H9A C9 H9B 110.0(8) no . .
H9A C9 H9C 109.0(9) no . .
H9B C9 H9C 109.5(7) no . .

loop_
_geom_bond_atom_site_label_1
_geom_bond_atom_site_label_2
_geom_bond_distance
_geom_bond_publ_flag
_geom_bond_site_symmetry_2
Pt1 O1 1.974(8) yes .
Pt1 O1 1.974(8) yes 5_656
Pt1 N1 2.018(7) yes .
Pt1 N1 2.018(7) yes 5_656
O1 C2 1.372(12) yes .
N1 N2 1.447(12) yes .
N1 C7 1.265(13) yes .
N2 C8 1.430(15) yes .
N2 C9 1.446(13) yes .
C1 C2 1.399(14) yes .
C1 C6 1.470(15) yes .
C1 C7 1.400(14) yes .
C2 C3 1.372(16) yes .
C3 C4 1.324(17) yes .
C4 C5 1.401(17) yes .
C5 C6 1.328(16) yes .
C3 H3 0.953(11) no .
C4 H4 0.951(11) no .
C5 H5 0.947(11) no .
C6 H6 0.948(12) no .
C7 H7 0.959(11) no .
C8 H8A 0.984(12) no .
C8 H8B 0.989(12) no .
C8 H8C 0.980(12) no .
C9 H9A 0.980(8) no .
C9 H9B 0.973(9) no .
C9 H9C 0.986(9) no .

loop_
_geom_contact_atom_site_label_1
_geom_contact_atom_site_label_2
_geom_contact_distance
_geom_contact_publ_flag
_geom_contact_site_symmetry_2
Pt1 N2 3.100(10) no 5_656
Pt1 C1 3.335(9) no .
Pt1 C1 3.335(9) no 5_656
Pt1 C2 2.990(10) no 5_656
Pt1 C7 2.907(11) no 5_656
Pt1 C8 3.554(11) no .
Pt1 C8 3.554(11) no 5_656
O1 N2 2.900(12) no 5_656
O1 C4 3.549(14) no .
O1 C7 2.944(13) no .
O1 C8 2.979(13) no 5_656
O1 C9 2.919(12) no 5_656
N1 C2 3.011(13) no .
C1 C4 2.780(14) no .
C2 C5 2.776(15) no .
C3 C6 2.734(16) no .
C7 C8 3.230(17) no .
C7 C9 3.224(13) no .
O1 C9 3.503(12) no 6_556
C9 O1 3.503(12) no 6_456
Pt1 H8B 3.2373 no .
Pt1 H8B 3.2373 no 5_656
Pt1 H9C 3.3048 no .
Pt1 H9C 3.3048 no 5_656
O1 H3 2.458(8) no .
O1 H8A 3.519(7) no 5_656
O1 H8B 2.275(7) no 5_656
O1 H9A 3.428(7) no 5_656
O1 H9C 2.187(8) no 5_656
N1 H8A 2.534(7) no .
N1 H8B 2.679(7) no .
N1 H8C 3.243(7) no .
N1 H9A 2.526(7) no .
N1 H9B 3.240(7) no .
N1 H9C 2.675(7) no .
N2 H7 2.232(9) no .
C1 H3 3.269(9) no .
C1 H5 3.313(9) no .
C2 H4 3.203(10) no .
C2 H6 3.273(11) no .
C2 H7 3.286(11) no .
C2 H8B 3.162(12) no 5_656
C2 H9C 3.165(11) no 5_656
C3 H5 3.234(11) no .
C3 H8B 3.408(11) no 5_656
C3 H9C 3.321(12) no 5_656
C4 H6 3.208(12) no .
C5 H3 3.240(12) no .
C6 H4 3.194(12) no .
C6 H7 2.590(12) no .
C7 H6 2.662(11) no .
C7 H8A 3.123(11) no .
C7 H9A 3.088(10) no .
C8 H7 3.250(13) no .
C8 H9A 3.253(12) no .
C8 H9B 2.658(12) no .
C8 H9C 2.661(12) no .
C9 H7 3.194(8) no .
C9 H8A 3.267(9) no .
C9 H8B 2.669(8) no .
C9 H8C 2.664(9) no .
H3 H4 2.2557 no .
H3 H8B 3.0213 no 5_656
H3 H9C 2.8235 no 5_656
H4 H5 2.3456 no .
H5 H6 2.2799 no .
H6 H7 2.3965 no .
H7 H8A 3.1582 no .
H7 H9A 3.0400 no .
H8A H9B 3.5444 no .
H8A H9C 3.5443 no .
H8B H9A 3.5421 no .
H8B H9B 2.9825 no .
H8B H9C 2.5168 no .
H8C H9A 3.5421 no .
H8C H9B 2.5169 no .
H8C H9C 2.9825 no .
Pt1 H9B 3.0286 no 2_545
Pt1 H9B 3.0286 no 6_556
O1 H6 3.176(7) no 7_646
O1 H8C 3.262(8) no 6_556
O1 H9B 2.548(7) no 6_556
N1 H4 3.546(7) no 8_456
N1 H8A 3.502(7) no 5_666
N1 H9B 3.320(7) no 6_556
N2 H8A 3.249(10) no 5_666
N2 H9C 3.440(10) no 2_555
C1 H3 3.562(9) no 2_655
C1 H6 3.241(9) no 7_646
C1 H8C 3.529(9) no 5_666
C1 H9B 3.203(9) no 6_556
C2 H6 2.751(11) no 7_646
C2 H8C 3.362(11) no 6_556
C2 H9B 2.825(10) no 6_556
C3 H6 2.853(12) no 7_646
C3 H7 3.438(12) no 7_646
C3 H8C 3.065(12) no 6_556
C3 H9B 3.554(12) no 6_556
C4 H3 3.278(13) no 2_655
C4 H5 3.543(12) no 2_645
C4 H6 3.336(12) no 7_646
C4 H7 3.152(12) no 7_646
C4 H9A 3.067(12) no 8_556
C5 H3 2.912(12) no 2_655
C5 H4 3.257(12) no 2_655
C5 H8A 3.440(11) no 3_555
C5 H8B 3.202(11) no 3_555
C5 H9A 2.939(11) no 8_556
C6 H3 3.053(12) no 2_655
C6 H8B 3.195(12) no 3_555
C7 H4 3.381(10) no 8_456
C7 H8A 3.113(11) no 5_666
C7 H8C 3.367(10) no 5_666
C7 H9B 3.381(10) no 6_556
C8 H5 3.583(12) no 3_554
C8 H7 3.335(12) no 5_666
C8 H8A 3.107(12) no 5_666
C8 H9C 3.197(12) no 2_555
C9 H4 3.477(8) no 8_456
C9 H5 3.075(8) no 8_456
C9 H8C 3.170(9) no 2_545
H3 C1 3.562(9) no 2_645
H3 C4 3.278(13) no 2_645
H3 C5 2.912(12) no 2_645
H3 C6 3.053(12) no 2_645
H3 H5 3.1490 no 2_645
H3 H6 3.3579 no 2_645
H3 H6 3.1407 no 7_646
H3 H7 3.5755 no 7_646
H3 H8C 2.7583 no 6_556
H4 N1 3.546(7) no 8_556
H4 C5 3.257(12) no 2_645
H4 C7 3.381(10) no 8_556
H4 C9 3.477(8) no 8_556
H4 H5 2.8121 no 2_645
H4 H6 3.5361 no 2_645
H4 H7 3.1015 no 7_646
H4 H7 3.4426 no 8_556
H4 H9A 2.5382 no 8_556
H5 C4 3.543(12) no 2_655
H5 C8 3.583(12) no 3_555
H5 C9 3.075(8) no 8_556
H5 H3 3.1490 no 2_655
H5 H4 2.8121 no 2_655
H5 H8A 3.1927 no 3_555
H5 H8B 3.0348 no 3_555
H5 H9A 2.3002 no 8_556
H5 H9B 3.0933 no 8_556
H6 O1 3.176(7) no 7_656
H6 C1 3.241(9) no 7_656
H6 C2 2.751(11) no 7_656
H6 C3 2.853(12) no 7_656
H6 C4 3.336(12) no 7_656
H6 H3 3.3579 no 2_655
H6 H3 3.1407 no 7_656
H6 H4 3.5361 no 2_655
H6 H8B 3.0256 no 3_555
H6 H8C 3.5710 no 5_666
H7 C3 3.438(12) no 7_656
H7 C4 3.152(12) no 7_656
H7 C8 3.335(12) no 5_666
H7 H3 3.5755 no 7_656
H7 H4 3.1015 no 7_656
H7 H4 3.4426 no 8_456
H7 H8A 2.6508 no 5_666
H7 H8C 3.2043 no 5_666
H8A N1 3.502(7) no 5_666
H8A N2 3.249(10) no 5_666
H8A C5 3.440(11) no 3_554
H8A C7 3.113(11) no 5_666
H8A C8 3.107(12) no 5_666
H8A H5 3.1927 no 3_554
H8A H7 2.6508 no 5_666
H8A H8A 2.4362 no 5_666
H8A H8C 3.3163 no 5_666
H8A H9A 3.3069 no 6_556
H8A H9C 3.5892 no 2_555
H8B C5 3.202(11) no 3_554
H8B C6 3.195(12) no 3_554
H8B H5 3.0348 no 3_554
H8B H6 3.0256 no 3_554
H8C O1 3.262(8) no 6_456
H8C C1 3.529(9) no 5_666
H8C C2 3.362(11) no 6_456
H8C C3 3.065(12) no 6_456
H8C C7 3.367(10) no 5_666
H8C C9 3.170(9) no 2_555
H8C H3 2.7583 no 6_456
H8C H6 3.5710 no 5_666
H8C H7 3.2043 no 5_666
H8C H8A 3.3163 no 5_666
H8C H9A 3.3147 no 2_555
H8C H9B 3.3988 no 2_555
H8C H9C 2.3787 no 2_555
H9A C4 3.067(12) no 8_456
H9A C5 2.939(11) no 8_456
H9A H4 2.5382 no 8_456
H9A H5 2.3002 no 8_456
H9A H8A 3.3069 no 6_456
H9A H8C 3.3147 no 2_545
H9A H9B 3.5649 no 2_545
H9B Pt1 3.0286 no 2_555
H9B O1 2.548(7) no 6_456
H9B N1 3.320(7) no 6_456
H9B C1 3.203(9) no 6_456
H9B C2 2.825(10) no 6_456
H9B C3 3.554(12) no 6_456
H9B C7 3.381(10) no 6_456
H9B H5 3.0933 no 8_456
H9B H8C 3.3988 no 2_545
H9B H9A 3.5649 no 2_555
H9B H9C 2.9530 no 2_555
H9C N2 3.440(10) no 2_545
H9C C8 3.197(12) no 2_545
H9C H8A 3.5892 no 2_545
H9C H8C 2.3787 no 2_545
H9C H9B 2.9530 no 2_545

loop_
_geom_torsion_atom_site_label_1
_geom_torsion_atom_site_label_2
_geom_torsion_atom_site_label_3
_geom_torsion_atom_site_label_4
_geom_torsion
_geom_torsion_publ_flag
_geom_torsion_site_symmetry_1
_geom_torsion_site_symmetry_3
_geom_torsion_site_symmetry_4
O1 Pt1 N1 N2 173.1(6) no . . .
O1 Pt1 N1 C7 -4.2(6) no . . .
N1 Pt1 O1 C2 5.4(6) no . . .
O1 Pt1 N1 N2 6.9(6) no . 5_656 5_656
O1 Pt1 N1 C7 -175.8(6) no . 5_656 5_656
N1 Pt1 O1 C2 -174.6(6) no 5_656 . .
O1 Pt1 N1 N2 -6.9(6) no 5_656 . .
O1 Pt1 N1 C7 175.8(6) no 5_656 . .
N1 Pt1 O1 C2 174.6(6) no . 5_656 5_656
O1 Pt1 N1 N2 -173.1(6) no 5_656 5_656 5_656
O1 Pt1 N1 C7 4.2(6) no 5_656 5_656 5_656
N1 Pt1 O1 C2 -5.4(6) no 5_656 5_656 5_656
Pt1 O1 C2 C1 -4.7(14) no . . .
Pt1 O1 C2 C3 178.7(5) no . . .
Pt1 N1 N2 C8 -63.0(9) no . . .
Pt1 N1 N2 C9 69.9(9) no . . .
Pt1 N1 C7 C1 2.3(15) no . . .
N2 N1 C7 C1 -175.3(9) no . . .
C7 N1 N2 C8 114.6(8) no . . .
C7 N1 N2 C9 -112.5(8) no . . .
C2 C1 C6 C5 3.3(15) no . . .
C6 C1 C2 O1 179.8(9) no . . .
C6 C1 C2 C3 -3.8(14) no . . .
C2 C1 C7 N1 0.1(17) no . . .
C7 C1 C2 O1 1.1(15) no . . .
C7 C1 C2 C3 177.5(8) no . . .
C6 C1 C7 N1 -178.6(10) no . . .
C7 C1 C6 C5 -177.9(9) no . . .
O1 C2 C3 C4 179.1(9) no . . .
C1 C2 C3 C4 2.4(16) no . . .
C2 C3 C4 C5 -0.2(18) no . . .
C3 C4 C5 C6 -0.3(17) no . . .
C4 C5 C6 C1 -1.4(17) no . . .
